data_4518025
loop_
_publ_author_name
'Katagiri, Kosuke'
'Ohara, Masahiro'
'Ikehara, Masahiro'
'Higashimura, Ikkei'
'Isono, Koshiro'

_publ_section_title
;
 Oxaphosphacyclophanes Constructed from a Bis(triphenylphosphine oxide)
 Moiety Linked by Dioxyalkyl Chains: Synthesis and Crystal Structures.
;
_journal_issue 37
_journal_name_full 'ACS omega'
_journal_page_first 23621
_journal_page_last 23630
_journal_paper_doi 10.1021/acsomega.0c02177
_journal_volume 5
_journal_year 2020
_chemical_formula_moiety 'C46 H46 O6 P2'
_chemical_formula_sum 'C46 H46 O6 P2'
_chemical_formula_weight 756.77
_space_group_crystal_system monoclinic
_space_group_IT_number 14
_space_group_name_Hall '-P 2ybc'
_space_group_name_H-M_alt 'P 1 21/c 1'
_atom_sites_solution_hydrogens geom
_atom_sites_solution_primary direct
_audit_creation_date 2017-05-27
_audit_creation_method
;
Olex2 1.2
(compiled 2016.02.19 svn.r3266 for OlexSys, GUI svn.r5155)
;
_cell_angle_alpha 90
_cell_angle_beta 96.235(5)
_cell_angle_gamma 90
_cell_formula_units_Z 2
_cell_length_a 11.8617(7)
_cell_length_b 14.6759(8)
_cell_length_c 11.3999(7)
_cell_measurement_reflns_used 1315
_cell_measurement_temperature 173
_cell_measurement_theta_max 56.1220
_cell_measurement_theta_min 4.8100
_cell_volume 1972.8(2)
_computing_cell_refinement 'CrysAlisPro 1.171.39.20a (Rigaku OD, 2015)'
_computing_data_collection 'CrysAlisPro 1.171.39.20a (Rigaku OD, 2015)'
_computing_data_reduction 'CrysAlisPro 1.171.39.20a (Rigaku OD, 2015)'
_computing_molecular_graphics 'Olex2 (Dolomanov et al., 2009)'
_computing_publication_material 'Olex2 (Dolomanov et al., 2009)'
_computing_structure_refinement 'ShelXL (Sheldrick, 2015)'
_computing_structure_solution 'ShelXT (Sheldrick, 2015)'
_diffrn_ambient_temperature 173
_diffrn_detector 'CCD plate'
_diffrn_measured_fraction_theta_full 0.999
_diffrn_measured_fraction_theta_max 0.963
_diffrn_measurement_details
;
List of Runs (angles in degrees, time in seconds):

  # Type    Start    End  Width  t~exp~   \w     \q     \k     \f   Frames
--------------------------------------------------------------------------
  1  \w     44.00  73.00   0.50   30.00    --    0.00  37.00 -30.00   58
  2  \w    -89.00 -58.00   0.50   30.00    --    0.00 -37.00-120.00   62
  3  \w    -88.00  18.00   0.50   30.00    --    0.00 -19.00 120.00  212
  4  \w      2.00  27.00   0.50   30.00    --    0.00  37.00 -30.00   50
  5  \w    -32.00  -6.00   0.50   30.00    --    0.00 -37.00-120.00   52
  6  \w     88.00 121.00   0.50  120.00    --   96.10 -77.00-180.00   66
  7  \w     38.00  79.00   0.50  120.00    --   96.10 -77.00-180.00   82
  8  \w    119.00 180.00   0.50  120.00    --   96.10  61.00 -60.00  122
  9  \w     29.00 125.00   0.50  120.00    --   96.10 -82.00 150.00  192
 10  \w     79.00 144.00   0.50  120.00    --   96.10  45.00 -30.00  130
 11  \w      7.00 119.00   0.50  120.00    --   96.10 -61.00-180.00  224
 12  \w     74.00 106.00   0.50  120.00    --   96.10  61.00 -60.00   64
 13  \w     80.00 184.00   0.50  120.00    --   96.10  30.00  30.00  208
;
_diffrn_measurement_device 'four-circle diffractometer'
_diffrn_measurement_device_type 'XtaLAB Pro: Kappa dual home/near'
_diffrn_measurement_method '\w scans'
_diffrn_orient_matrix_type 'CrysAlisPro convention (1999,Acta A55,543-557)'
_diffrn_orient_matrix_UB_11 -0.0066642000
_diffrn_orient_matrix_UB_12 0.0806066000
_diffrn_orient_matrix_UB_13 0.0855450000
_diffrn_orient_matrix_UB_21 0.0428187000
_diffrn_orient_matrix_UB_22 0.0647810000
_diffrn_orient_matrix_UB_23 -0.0918497000
_diffrn_orient_matrix_UB_31 -0.1232231000
_diffrn_orient_matrix_UB_32 0.0181606000
_diffrn_orient_matrix_UB_33 -0.0522235000
_diffrn_radiation_monochromator graphite
_diffrn_radiation_probe x-ray
_diffrn_radiation_type CuK\a
_diffrn_radiation_wavelength 1.54184
_diffrn_reflns_av_R_equivalents 0.0775
_diffrn_reflns_av_unetI/netI 0.0980
_diffrn_reflns_Laue_measured_fraction_full 0.999
_diffrn_reflns_Laue_measured_fraction_max 0.963
_diffrn_reflns_limit_h_max 14
_diffrn_reflns_limit_h_min -14
_diffrn_reflns_limit_k_max 11
_diffrn_reflns_limit_k_min -18
_diffrn_reflns_limit_l_max 8
_diffrn_reflns_limit_l_min -14
_diffrn_reflns_number 11152
_diffrn_reflns_point_group_measured_fraction_full 0.999
_diffrn_reflns_point_group_measured_fraction_max 0.963
_diffrn_reflns_theta_full 67.684
_diffrn_reflns_theta_max 74.682
_diffrn_reflns_theta_min 3.749
_diffrn_source 'fine-focus sealed X-ray tube'
_diffrn_source_type 'Enhance (Cu) X-ray Source'
_exptl_absorpt_coefficient_mu 1.394
_exptl_absorpt_correction_T_max 1.00000
_exptl_absorpt_correction_T_min 0.72080
_exptl_absorpt_correction_type multi-scan
_exptl_absorpt_process_details
;
CrysAlisPro 1.171.39.20a (Rigaku Oxford Diffraction, 2015)
Empirical absorption correction using spherical harmonics,
 implemented in SCALE3 ABSPACK scaling algorithm.
;
_exptl_crystal_colour 'clear colourless'
_exptl_crystal_colour_lustre clear
_exptl_crystal_colour_primary colourless
_exptl_crystal_density_diffrn 1.274
_exptl_crystal_description prism
_exptl_crystal_F_000 800
_exptl_crystal_size_max 0.03
_exptl_crystal_size_mid 0.02
_exptl_crystal_size_min 0.01
_refine_diff_density_max 0.305
_refine_diff_density_min -0.271
_refine_diff_density_rms 0.051
_refine_ls_extinction_method none
_refine_ls_goodness_of_fit_ref 0.928
_refine_ls_hydrogen_treatment constr
_refine_ls_matrix_type full
_refine_ls_number_parameters 244
_refine_ls_number_reflns 3908
_refine_ls_number_restraints 0
_refine_ls_restrained_S_all 0.928
_refine_ls_R_factor_all 0.1323
_refine_ls_R_factor_gt 0.0608
_refine_ls_shift/su_max 0.000
_refine_ls_shift/su_mean 0.000
_refine_ls_structure_factor_coef Fsqd
_refine_ls_weighting_details 'w=1/[\s^2^(Fo^2^)+(0.1000P)^2^] where P=(Fo^2^+2Fc^2^)/3'
_refine_ls_weighting_scheme calc
_refine_ls_wR_factor_gt 0.1488
_refine_ls_wR_factor_ref 0.1905
_reflns_Friedel_coverage 0.000
_reflns_number_gt 2061
_reflns_number_total 3908
_reflns_threshold_expression 'I > 2\s(I)'
_cod_data_source_file ao0c02177_si_003.cif
_cod_data_source_block exp_305
_cod_depositor_comments 'Adding full bibliography for 4518025--4518030.cif.'
_cod_database_code 4518025
_chemical_oxdiff_formula C46H46O6P2
_shelx_space_group_comment
;
The symmetry employed for this shelxl refinement is uniquely defined
by the following loop, which should always be used as a source of
symmetry information in preference to the above space-group names.
They are only intended as comments.
;
_reflns_odcompleteness_completeness 99.92
_reflns_odcompleteness_iscentric 1
_reflns_odcompleteness_theta 66.97
_olex2_refinement_description
;
1. Fixed Uiso
 At 1.2 times of:
  All C(H) groups, All C(H,H) groups
2.a Secondary CH2 refined with riding coordinates:
 C19(H19A,H19B), C18(H18A,H18B), C21(H21A,H21B), C20(H20A,H20B), C17(H17A,H17B)
2.b Aromatic/amide H refined with riding coordinates:
 C8(H8), C1AA(H1AA), C0AA(H0AA), C9(H9), C6(H6), C16(H16), C15(H15), C13(H13),
 C12(H12), C5(H5), C2(H2), C3(H3), C4(H4)
;
_shelx_shelxl_version_number 2014/7
_olex2_exptl_crystal_mounting_method loop
_olex2_submission_special_instructions 'No special instructions were received'
_oxdiff_exptl_absorpt_empirical_details
;
Empirical correction (ABSPACK) includes:
- Absorption correction using spherical harmonics
- Frame scaling
;
_oxdiff_exptl_absorpt_empirical_full_max 1.264
_oxdiff_exptl_absorpt_empirical_full_min 0.702

loop_
_space_group_symop_operation_xyz
'x, y, z'
'-x, y+1/2, -z+1/2'
'-x, -y, -z'
'x, -y-1/2, z-1/2'

loop_
_atom_site_label
_atom_site_type_symbol
_atom_site_fract_x
_atom_site_fract_y
_atom_site_fract_z
_atom_site_U_iso_or_equiv
_atom_site_adp_type
_atom_site_occupancy
_atom_site_site_symmetry_order
_atom_site_calc_flag
_atom_site_refinement_flags_posn
_atom_site_refinement_flags_adp
_atom_site_refinement_flags_occupancy
_atom_site_disorder_assembly
_atom_site_disorder_group
P1 P 0.27161(9) 0.85811(7) 0.65079(9) 0.0479(3) Uani 1 1 d . . . . .
O2 O 0.0652(2) 0.49138(18) 0.6843(2) 0.0514(7) Uani 1 1 d . . . . .
O1 O 0.2032(2) 0.91650(18) 0.5639(2) 0.0559(7) Uani 1 1 d . . . . .
O3 O 0.2732(2) 0.21556(19) 0.5054(2) 0.0596(8) Uani 1 1 d . . . . .
C10 C 0.1114(3) 0.5764(3) 0.6876(3) 0.0438(9) Uani 1 1 d . . . . .
C7 C 0.2073(3) 0.7498(3) 0.6708(3) 0.0445(9) Uani 1 1 d . . . . .
C8 C 0.1427(3) 0.7096(3) 0.5741(3) 0.0464(9) Uani 1 1 d . . . . .
H8 H 0.1316 0.7417 0.5014 0.056 Uiso 1 1 calc R . . . .
C1AA C 0.2201(3) 0.7000(3) 0.7766(3) 0.0505(10) Uani 1 1 d . . . . .
H1AA H 0.2635 0.7252 0.8438 0.061 Uiso 1 1 calc R . . . .
C0AA C 0.1711(3) 0.6152(3) 0.7852(3) 0.0479(9) Uani 1 1 d . . . . .
H0AA H 0.1786 0.5837 0.8585 0.058 Uiso 1 1 calc R . . . .
C9 C 0.0955(3) 0.6253(3) 0.5823(3) 0.0455(9) Uani 1 1 d . . . . .
H9 H 0.0515 0.5997 0.5157 0.055 Uiso 1 1 calc R . . . .
C11 C 0.5903(3) 0.1665(3) 0.3943(3) 0.0477(9) Uani 1 1 d . . . . .
C6 C 0.2194(3) 0.9861(2) 0.8101(4) 0.0486(9) Uani 1 1 d . . . . .
H6 H 0.1618 1.0024 0.7492 0.058 Uiso 1 1 calc R . . . .
C19 C 0.1479(3) 0.2996(3) 0.6778(4) 0.0526(10) Uani 1 1 d . . . . .
H19A H 0.1552 0.3404 0.6099 0.063 Uiso 1 1 calc R . . . .
H19B H 0.2215 0.3003 0.7280 0.063 Uiso 1 1 calc R . . . .
C1 C 0.2934(3) 0.9133(3) 0.7932(3) 0.0482(9) Uani 1 1 d . . . . .
C16 C 0.5211(3) 0.2371(3) 0.3504(3) 0.0520(10) Uani 1 1 d . . . . .
H16 H 0.5462 0.2758 0.2918 0.062 Uiso 1 1 calc R . . . .
C15 C 0.4174(3) 0.2530(3) 0.3889(4) 0.0533(10) Uani 1 1 d . . . . .
H15 H 0.3717 0.3022 0.3573 0.064 Uiso 1 1 calc R . . . .
C14 C 0.3794(3) 0.1967(3) 0.4744(4) 0.0530(10) Uani 1 1 d . . . . .
C18 C 0.0582(3) 0.3385(3) 0.7486(4) 0.0533(10) Uani 1 1 d . . . . .
H18A H -0.0162 0.3367 0.6999 0.064 Uiso 1 1 calc R . . . .
H18B H 0.0527 0.2998 0.8188 0.064 Uiso 1 1 calc R . . . .
C21 C 0.2314(3) 0.1594(3) 0.5942(4) 0.0557(10) Uani 1 1 d . . . . .
H21A H 0.2897 0.1533 0.6628 0.067 Uiso 1 1 calc R . . . .
H21B H 0.2130 0.0978 0.5622 0.067 Uiso 1 1 calc R . . . .
C20 C 0.1265(3) 0.2038(3) 0.6315(4) 0.0556(11) Uani 1 1 d . . . . .
H20A H 0.0972 0.1663 0.6937 0.067 Uiso 1 1 calc R . . . .
H20B H 0.0674 0.2057 0.5632 0.067 Uiso 1 1 calc R . . . .
C13 C 0.4492(4) 0.1276(3) 0.5237(4) 0.0597(11) Uani 1 1 d . . . . .
H13 H 0.4253 0.0904 0.5845 0.072 Uiso 1 1 calc R . . . .
C12 C 0.5540(3) 0.1134(3) 0.4836(4) 0.0569(10) Uani 1 1 d . . . . .
H12 H 0.6019 0.0664 0.5179 0.068 Uiso 1 1 calc R . . . .
C5 C 0.2305(4) 1.0341(3) 0.9152(4) 0.0576(11) Uani 1 1 d . . . . .
H5 H 0.1813 1.0838 0.9258 0.069 Uiso 1 1 calc R . . . .
C2 C 0.3739(3) 0.8899(3) 0.8843(4) 0.0562(10) Uani 1 1 d . . . . .
H2 H 0.4236 0.8403 0.8752 0.067 Uiso 1 1 calc R . . . .
C3 C 0.3828(4) 0.9386(3) 0.9902(4) 0.0602(11) Uani 1 1 d . . . . .
H3 H 0.4382 0.9219 1.0530 0.072 Uiso 1 1 calc R . . . .
C17 C 0.0829(4) 0.4346(3) 0.7879(4) 0.0588(11) Uani 1 1 d . . . . .
H17A H 0.0315 0.4533 0.8465 0.071 Uiso 1 1 calc R . . . .
H17B H 0.1621 0.4400 0.8247 0.071 Uiso 1 1 calc R . . . .
C4 C 0.3114(4) 1.0104(3) 1.0032(4) 0.0585(11) Uani 1 1 d . . . . .
H4 H 0.3186 1.0440 1.0748 0.070 Uiso 1 1 calc R . . . .

loop_
_atom_site_aniso_label
_atom_site_aniso_U_11
_atom_site_aniso_U_22
_atom_site_aniso_U_33
_atom_site_aniso_U_23
_atom_site_aniso_U_13
_atom_site_aniso_U_12
P1 0.0538(6) 0.0438(6) 0.0470(6) -0.0036(5) 0.0089(4) 0.0046(5)
O2 0.0555(16) 0.0485(16) 0.0489(16) 0.0061(12) -0.0005(12) -0.0045(13)
O1 0.0655(17) 0.0520(16) 0.0500(16) -0.0032(13) 0.0058(13) 0.0088(14)
O3 0.0539(16) 0.0607(18) 0.0674(19) 0.0164(14) 0.0212(14) 0.0069(13)
C10 0.0406(19) 0.049(2) 0.043(2) -0.0020(17) 0.0070(16) 0.0026(17)
C7 0.0410(19) 0.048(2) 0.046(2) -0.0076(18) 0.0093(16) 0.0045(17)
C8 0.053(2) 0.050(2) 0.038(2) 0.0037(17) 0.0124(17) 0.0106(18)
C1AA 0.052(2) 0.057(3) 0.043(2) -0.0060(18) 0.0017(17) 0.0019(19)
C0AA 0.051(2) 0.052(2) 0.042(2) 0.0036(17) 0.0113(17) 0.0017(18)
C9 0.045(2) 0.046(2) 0.045(2) -0.0016(17) 0.0049(16) 0.0019(17)
C11 0.052(2) 0.040(2) 0.053(2) 0.0001(17) 0.0133(17) 0.0002(17)
C6 0.054(2) 0.041(2) 0.054(2) -0.0023(18) 0.0172(18) -0.0027(18)
C19 0.048(2) 0.048(2) 0.063(3) 0.0112(19) 0.0114(19) 0.0009(18)
C1 0.051(2) 0.044(2) 0.051(2) 0.0006(18) 0.0114(18) -0.0041(18)
C16 0.059(2) 0.046(2) 0.053(2) 0.0041(18) 0.0147(19) 0.0001(19)
C15 0.053(2) 0.048(2) 0.059(2) 0.008(2) 0.0109(19) 0.0065(19)
C14 0.048(2) 0.050(2) 0.064(3) 0.000(2) 0.0149(19) 0.0018(18)
C18 0.051(2) 0.056(3) 0.054(2) 0.0125(19) 0.0113(18) -0.0063(19)
C21 0.060(2) 0.050(2) 0.059(3) 0.005(2) 0.018(2) -0.0010(19)
C20 0.048(2) 0.056(3) 0.064(3) 0.012(2) 0.0125(19) -0.0021(19)
C13 0.064(3) 0.055(3) 0.063(3) 0.011(2) 0.021(2) -0.002(2)
C12 0.057(2) 0.047(2) 0.068(3) 0.001(2) 0.008(2) 0.0036(19)
C5 0.060(3) 0.049(2) 0.066(3) -0.010(2) 0.017(2) 0.000(2)
C2 0.056(2) 0.049(2) 0.063(3) -0.007(2) 0.003(2) 0.0015(19)
C3 0.056(2) 0.064(3) 0.059(3) -0.007(2) -0.003(2) -0.009(2)
C17 0.064(3) 0.063(3) 0.051(2) 0.014(2) 0.009(2) -0.001(2)
C4 0.066(3) 0.053(3) 0.058(3) -0.013(2) 0.014(2) -0.005(2)

loop_
_atom_type_symbol
_atom_type_description
_atom_type_scat_dispersion_real
_atom_type_scat_dispersion_imag
_atom_type_scat_source
C C 0.0181 0.0091 'International Tables Vol C Tables 4.2.6.8 and 6.1.1.4'
H H 0.0000 0.0000 'International Tables Vol C Tables 4.2.6.8 and 6.1.1.4'
O O 0.0492 0.0322 'International Tables Vol C Tables 4.2.6.8 and 6.1.1.4'
P P 0.2955 0.4335 'International Tables Vol C Tables 4.2.6.8 and 6.1.1.4'

loop_
_geom_angle_atom_site_label_1
_geom_angle_atom_site_label_2
_geom_angle_atom_site_label_3
_geom_angle
_geom_angle_site_symmetry_1
_geom_angle_site_symmetry_3
_geom_angle_publ_flag
O1 P1 C7 112.88(17) . . ?
O1 P1 C11 111.90(17) . 3_666 ?
O1 P1 C1 110.82(17) . . ?
C7 P1 C11 105.71(17) . 3_666 ?
C7 P1 C1 107.77(17) . . ?
C11 P1 C1 107.44(18) 3_666 . ?
C10 O2 C17 119.0(3) . . ?
C14 O3 C21 117.6(3) . . ?
O2 C10 C0AA 124.9(3) . . ?
O2 C10 C9 115.5(3) . . ?
C0AA C10 C9 119.6(4) . . ?
C8 C7 P1 118.5(3) . . ?
C8 C7 C1AA 117.1(4) . . ?
C1AA C7 P1 124.3(3) . . ?
C7 C8 H8 119.3 . . ?
C9 C8 C7 121.4(4) . . ?
C9 C8 H8 119.3 . . ?
C7 C1AA H1AA 119.2 . . ?
C0AA C1AA C7 121.5(4) . . ?
C0AA C1AA H1AA 119.2 . . ?
C10 C0AA C1AA 119.9(4) . . ?
C10 C0AA H0AA 120.1 . . ?
C1AA C0AA H0AA 120.1 . . ?
C10 C9 H9 119.8 . . ?
C8 C9 C10 120.4(4) . . ?
C8 C9 H9 119.8 . . ?
C16 C11 P1 124.7(3) . 3_666 ?
C16 C11 C12 117.9(4) . . ?
C12 C11 P1 117.3(3) . 3_666 ?
C1 C6 H6 119.9 . . ?
C5 C6 H6 119.9 . . ?
C5 C6 C1 120.1(4) . . ?
H19A C19 H19B 107.4 . . ?
C18 C19 H19A 108.4 . . ?
C18 C19 H19B 108.4 . . ?
C20 C19 H19A 108.4 . . ?
C20 C19 H19B 108.4 . . ?
C20 C19 C18 115.7(3) . . ?
C6 C1 P1 115.6(3) . . ?
C2 C1 P1 125.9(3) . . ?
C2 C1 C6 118.5(4) . . ?
C11 C16 H16 119.0 . . ?
C15 C16 C11 122.1(4) . . ?
C15 C16 H16 119.0 . . ?
C16 C15 H15 120.2 . . ?
C16 C15 C14 119.6(4) . . ?
C14 C15 H15 120.2 . . ?
O3 C14 C15 115.9(3) . . ?
O3 C14 C13 124.5(4) . . ?
C13 C14 C15 119.6(4) . . ?
C19 C18 H18A 109.0 . . ?
C19 C18 H18B 109.0 . . ?
H18A C18 H18B 107.8 . . ?
C17 C18 C19 112.8(3) . . ?
C17 C18 H18A 109.0 . . ?
C17 C18 H18B 109.0 . . ?
O3 C21 H21A 110.1 . . ?
O3 C21 H21B 110.1 . . ?
O3 C21 C20 108.1(3) . . ?
H21A C21 H21B 108.4 . . ?
C20 C21 H21A 110.1 . . ?
C20 C21 H21B 110.1 . . ?
C19 C20 H20A 109.0 . . ?
C19 C20 H20B 109.0 . . ?
C21 C20 C19 112.8(3) . . ?
C21 C20 H20A 109.0 . . ?
C21 C20 H20B 109.0 . . ?
H20A C20 H20B 107.8 . . ?
C14 C13 H13 120.2 . . ?
C12 C13 C14 119.6(4) . . ?
C12 C13 H13 120.2 . . ?
C11 C12 H12 119.4 . . ?
C13 C12 C11 121.1(4) . . ?
C13 C12 H12 119.4 . . ?
C6 C5 H5 119.9 . . ?
C4 C5 C6 120.3(4) . . ?
C4 C5 H5 119.9 . . ?
C1 C2 H2 119.8 . . ?
C1 C2 C3 120.4(4) . . ?
C3 C2 H2 119.8 . . ?
C2 C3 H3 120.1 . . ?
C4 C3 C2 119.8(4) . . ?
C4 C3 H3 120.1 . . ?
O2 C17 C18 107.0(3) . . ?
O2 C17 H17A 110.3 . . ?
O2 C17 H17B 110.3 . . ?
C18 C17 H17A 110.3 . . ?
C18 C17 H17B 110.3 . . ?
H17A C17 H17B 108.6 . . ?
C5 C4 C3 120.9(4) . . ?
C5 C4 H4 119.6 . . ?
C3 C4 H4 119.6 . . ?

loop_
_geom_bond_atom_site_label_1
_geom_bond_atom_site_label_2
_geom_bond_distance
_geom_bond_site_symmetry_2
_geom_bond_publ_flag
P1 O1 1.483(3) . ?
P1 C7 1.788(4) . ?
P1 C11 1.806(4) 3_666 ?
P1 C1 1.808(4) . ?
O2 C10 1.362(4) . ?
O2 C17 1.442(4) . ?
O3 C14 1.373(4) . ?
O3 C21 1.436(4) . ?
C10 C0AA 1.376(5) . ?
C10 C9 1.394(5) . ?
C7 C8 1.402(5) . ?
C7 C1AA 1.404(5) . ?
C8 H8 0.9500 . ?
C8 C9 1.366(5) . ?
C1AA H1AA 0.9500 . ?
C1AA C0AA 1.382(5) . ?
C0AA H0AA 0.9500 . ?
C9 H9 0.9500 . ?
C11 P1 1.806(4) 3_666 ?
C11 C16 1.381(5) . ?
C11 C12 1.388(5) . ?
C6 H6 0.9500 . ?
C6 C1 1.409(5) . ?
C6 C5 1.383(5) . ?
C19 H19A 0.9900 . ?
C19 H19B 0.9900 . ?
C19 C18 1.515(5) . ?
C19 C20 1.514(6) . ?
C1 C2 1.376(6) . ?
C16 H16 0.9500 . ?
C16 C15 1.370(5) . ?
C15 H15 0.9500 . ?
C15 C14 1.390(5) . ?
C14 C13 1.388(6) . ?
C18 H18A 0.9900 . ?
C18 H18B 0.9900 . ?
C18 C17 1.500(6) . ?
C21 H21A 0.9900 . ?
C21 H21B 0.9900 . ?
C21 C20 1.506(5) . ?
C20 H20A 0.9900 . ?
C20 H20B 0.9900 . ?
C13 H13 0.9500 . ?
C13 C12 1.386(5) . ?
C12 H12 0.9500 . ?
C5 H5 0.9500 . ?
C5 C4 1.355(6) . ?
C2 H2 0.9500 . ?
C2 C3 1.396(6) . ?
C3 H3 0.9500 . ?
C3 C4 1.371(6) . ?
C17 H17A 0.9900 . ?
C17 H17B 0.9900 . ?
C4 H4 0.9500 . ?

loop_
_geom_torsion_atom_site_label_1
_geom_torsion_atom_site_label_2
_geom_torsion_atom_site_label_3
_geom_torsion_atom_site_label_4
_geom_torsion
_geom_torsion_site_symmetry_1
_geom_torsion_site_symmetry_2
_geom_torsion_site_symmetry_3
_geom_torsion_site_symmetry_4
_geom_torsion_publ_flag
P1 C7 C8 C9 177.2(3) . . . . ?
P1 C7 C1AA C0AA -177.9(3) . . . . ?
P1 C11 C16 C15 -179.4(3) 3_666 . . . ?
P1 C11 C12 C13 180.0(3) 3_666 . . . ?
P1 C1 C2 C3 179.4(3) . . . . ?
O2 C10 C0AA C1AA 176.1(3) . . . . ?
O2 C10 C9 C8 -177.0(3) . . . . ?
O1 P1 C7 C8 32.8(3) . . . . ?
O1 P1 C7 C1AA -149.5(3) . . . . ?
O1 P1 C1 C6 17.4(3) . . . . ?
O1 P1 C1 C2 -163.1(3) . . . . ?
O3 C14 C13 C12 178.5(4) . . . . ?
O3 C21 C20 C19 -57.9(5) . . . . ?
C10 O2 C17 C18 -161.6(3) . . . . ?
C7 P1 C1 C6 -106.5(3) . . . . ?
C7 P1 C1 C2 72.9(4) . . . . ?
C7 C8 C9 C10 -0.6(5) . . . . ?
C7 C1AA C0AA C10 2.3(6) . . . . ?
C8 C7 C1AA C0AA -0.1(5) . . . . ?
C1AA C7 C8 C9 -0.8(5) . . . . ?
C0AA C10 C9 C8 2.7(5) . . . . ?
C9 C10 C0AA C1AA -3.6(5) . . . . ?
C11 P1 C7 C8 -89.9(3) 3_666 . . . ?
C11 P1 C7 C1AA 87.9(3) 3_666 . . . ?
C11 P1 C1 C6 140.0(3) 3_666 . . . ?
C11 P1 C1 C2 -40.6(4) 3_666 . . . ?
C11 C16 C15 C14 -0.2(6) . . . . ?
C6 C1 C2 C3 -1.1(6) . . . . ?
C6 C5 C4 C3 -0.4(6) . . . . ?
C19 C18 C17 O2 71.2(4) . . . . ?
C1 P1 C7 C8 155.5(3) . . . . ?
C1 P1 C7 C1AA -26.8(4) . . . . ?
C1 C6 C5 C4 -1.1(6) . . . . ?
C1 C2 C3 C4 -0.3(6) . . . . ?
C16 C11 C12 C13 3.1(6) . . . . ?
C16 C15 C14 O3 -178.1(4) . . . . ?
C16 C15 C14 C13 2.9(6) . . . . ?
C15 C14 C13 C12 -2.6(6) . . . . ?
C14 O3 C21 C20 168.4(3) . . . . ?
C14 C13 C12 C11 -0.5(6) . . . . ?
C18 C19 C20 C21 -163.1(3) . . . . ?
C21 O3 C14 C15 -179.5(4) . . . . ?
C21 O3 C14 C13 -0.5(6) . . . . ?
C20 C19 C18 C17 -178.0(3) . . . . ?
C12 C11 C16 C15 -2.8(6) . . . . ?
C5 C6 C1 P1 -178.7(3) . . . . ?
C5 C6 C1 C2 1.8(6) . . . . ?
C2 C3 C4 C5 1.1(6) . . . . ?
C17 O2 C10 C0AA -2.9(5) . . . . ?
C17 O2 C10 C9 176.9(3) . . . . ?
